data_4073985
loop_
_publ_author_name
'Lian, Bing'
'Spaniol, Thomas P.'
'Okuda, Jun'

_publ_section_title
;
 Titanium Ester Enolate Complex Supported by a Tetradentate Bis(phenolato)
 Ligand: Synthesis, Structure, and Activity in Methacrylate Polymerization
;
_journal_issue 26
_journal_name_full Organometallics
_journal_page_first 6653
_journal_paper_doi 10.1021/om700785c
_journal_volume 26
_journal_year 2007
_chemical_formula_sum 'C38 H60 O4 S2 Ti'
_chemical_formula_weight 692.88
_chemical_name_systematic
;
 ?
;
_space_group_IT_number 14
_symmetry_cell_setting monoclinic
_symmetry_space_group_name_Hall '-P 2ybc'
_symmetry_space_group_name_H-M 'P 1 21/c 1'
_atom_sites_solution_hydrogens geom
_atom_sites_solution_primary direct
_atom_sites_solution_secondary difmap
_audit_creation_method SHELXL-97
_cell_angle_alpha 90.00
_cell_angle_beta 100.761(3)
_cell_angle_gamma 90.00
_cell_formula_units_Z 4
_cell_length_a 10.0930(11)
_cell_length_b 15.7694(16)
_cell_length_c 25.037(2)
_cell_measurement_reflns_used 691
_cell_measurement_temperature 130(2)
_cell_measurement_theta_max 18.23
_cell_measurement_theta_min 2.39
_cell_volume 3914.8(7)
_computing_cell_refinement 'Bruker SMART (2001)'
_computing_data_collection 'Bruker SMART (2001)'
_computing_data_reduction 'Bruker SAINT+ (1999)'
_computing_molecular_graphics 'Ortep-3 for Windows (Farrugia, 1997)'
_computing_structure_refinement 'SHELXL-97 (Sheldrick, 1997)'
_computing_structure_solution 'SIR 97 (Altomare et al, 1997)'
_diffrn_ambient_temperature 130(2)
_diffrn_measured_fraction_theta_full 0.997
_diffrn_measured_fraction_theta_max 0.997
_diffrn_measurement_device_type 'CCD area detector'
_diffrn_measurement_method 'phi and omega scans'
_diffrn_radiation_monochromator graphite
_diffrn_radiation_source 'fine-focus sealed tube'
_diffrn_radiation_type MoK\a
_diffrn_radiation_wavelength 0.71073
_diffrn_reflns_av_R_equivalents 0.1023
_diffrn_reflns_av_sigmaI/netI 0.1262
_diffrn_reflns_limit_h_max 11
_diffrn_reflns_limit_h_min -12
_diffrn_reflns_limit_k_max 18
_diffrn_reflns_limit_k_min -18
_diffrn_reflns_limit_l_max 29
_diffrn_reflns_limit_l_min -28
_diffrn_reflns_number 31518
_diffrn_reflns_theta_full 25.08
_diffrn_reflns_theta_max 25.08
_diffrn_reflns_theta_min 1.53
_exptl_absorpt_coefficient_mu 0.361
_exptl_absorpt_correction_T_max 0.9822
_exptl_absorpt_correction_T_min 0.9089
_exptl_absorpt_correction_type multi-scan
_exptl_absorpt_process_details 'mulabs (platon)'
_exptl_crystal_colour orange
_exptl_crystal_density_diffrn 1.176
_exptl_crystal_density_method 'not measured'
_exptl_crystal_description plate
_exptl_crystal_F_000 1496
_exptl_crystal_size_max 0.27
_exptl_crystal_size_mid 0.25
_exptl_crystal_size_min 0.05
_refine_diff_density_max 0.528
_refine_diff_density_min -0.477
_refine_diff_density_rms 0.135
_refine_ls_extinction_coef 0.0065(5)
_refine_ls_extinction_expression Fc^*^=kFc[1+0.001xFc^2^\l^3^/sin(2\q)]^-1/4^
_refine_ls_extinction_method SHELXL
_refine_ls_goodness_of_fit_ref 0.958
_refine_ls_hydrogen_treatment noref
_refine_ls_matrix_type full
_refine_ls_number_parameters 425
_refine_ls_number_reflns 6925
_refine_ls_number_restraints 0
_refine_ls_restrained_S_all 0.958
_refine_ls_R_factor_all 0.1227
_refine_ls_R_factor_gt 0.0651
_refine_ls_shift/su_max 0.000
_refine_ls_shift/su_mean 0.000
_refine_ls_structure_factor_coef Fsqd
_refine_ls_weighting_details 'calc w=1/[\s^2^(Fo^2^)+(0.0679P)^2^+0.0000P] where P=(Fo^2^+2Fc^2^)/3'
_refine_ls_weighting_scheme calc
_refine_ls_wR_factor_gt 0.1335
_refine_ls_wR_factor_ref 0.1689
_reflns_number_gt 3998
_reflns_number_total 6925
_reflns_threshold_expression >2sigma(I)
_cod_data_source_file om700785c-file002.cif
_cod_data_source_block bl7
_cod_original_sg_symbol_H-M 'P 1 21/C 1'
_cod_database_code 4073985

loop_
_symmetry_equiv_pos_as_xyz
'x, y, z'
'-x, y+1/2, -z+1/2'
'-x, -y, -z'
'x, -y-1/2, z-1/2'

loop_
_atom_site_label
_atom_site_type_symbol
_atom_site_fract_x
_atom_site_fract_y
_atom_site_fract_z
_atom_site_U_iso_or_equiv
_atom_site_adp_type
_atom_site_occupancy
_atom_site_symmetry_multiplicity
_atom_site_calc_flag
_atom_site_refinement_flags
_atom_site_disorder_assembly
_atom_site_disorder_group
Ti Ti 0.40397(8) -0.04696(5) 0.71792(3) 0.0310(3) Uani 1 1 d . . .
S1 S 0.23692(12) 0.06250(8) 0.74983(5) 0.0331(3) Uani 1 1 d . . .
S2 S 0.55305(12) 0.09847(7) 0.72307(5) 0.0321(3) Uani 1 1 d . . .
O1 O 0.3131(3) 0.00067(19) 0.65242(12) 0.0336(8) Uani 1 1 d . . .
O2 O 0.4964(3) -0.03956(19) 0.79082(12) 0.0324(8) Uani 1 1 d . . .
O3 O 0.5131(3) -0.1152(2) 0.68815(13) 0.0373(9) Uani 1 1 d . A .
O4A O 0.7067(7) -0.1346(5) 0.6490(5) 0.040(3) Uiso 0.55(2) 1 d P A 1
O4B O 0.7125(8) -0.1567(6) 0.6742(6) 0.037(4) Uiso 0.45(2) 1 d P A 2
C1 C 0.2224(4) 0.0643(3) 0.6410(2) 0.0311(12) Uani 1 1 d . . .
C2 C 0.1681(5) 0.0989(3) 0.68355(18) 0.0305(11) Uani 1 1 d . . .
C3 C 0.0641(5) 0.1577(3) 0.67379(19) 0.0317(12) Uani 1 1 d . . .
H3 H 0.0283 0.1799 0.7034 0.038 Uiso 1 1 calc R . .
C4 C 0.0120(5) 0.1842(3) 0.62156(19) 0.0304(11) Uani 1 1 d . B .
C5 C 0.0755(5) 0.1535(3) 0.58069(19) 0.0323(12) Uani 1 1 d . . .
H5 H 0.0441 0.1739 0.5449 0.039 Uiso 1 1 calc R . .
C6 C 0.1812(5) 0.0955(3) 0.58795(19) 0.0313(11) Uani 1 1 d . . .
C7 C -0.1076(5) 0.2452(3) 0.60920(19) 0.0361(12) Uani 1 1 d . . .
C8A C -0.1716(10) 0.2618(7) 0.6583(4) 0.051(3) Uiso 0.547(8) 1 d P B 1
H8A H -0.2470 0.3014 0.6484 0.077 Uiso 0.547(8) 1 calc PR B 1
H8B H -0.1044 0.2863 0.6875 0.077 Uiso 0.547(8) 1 calc PR B 1
H8C H -0.2049 0.2083 0.6708 0.077 Uiso 0.547(8) 1 calc PR B 1
C9A C -0.0577(11) 0.3294(6) 0.5898(4) 0.051(3) Uiso 0.547(8) 1 d P B 1
H9A1 H -0.0114 0.3189 0.5593 0.077 Uiso 0.547(8) 1 calc PR B 1
H9A2 H 0.0049 0.3561 0.6197 0.077 Uiso 0.547(8) 1 calc PR B 1
H9A3 H -0.1348 0.3671 0.5779 0.077 Uiso 0.547(8) 1 calc PR B 1
C10A C -0.2148(10) 0.2079(6) 0.5642(4) 0.049(3) Uiso 0.547(8) 1 d P B 1
H10A H -0.2910 0.2473 0.5558 0.074 Uiso 0.547(8) 1 calc PR B 1
H10B H -0.2462 0.1537 0.5763 0.074 Uiso 0.547(8) 1 calc PR B 1
H10C H -0.1761 0.1989 0.5315 0.074 Uiso 0.547(8) 1 calc PR B 1
C8B C -0.0745(13) 0.3302(8) 0.6373(5) 0.056(4) Uiso 0.453(8) 1 d P B 2
H8D H 0.0166 0.3476 0.6337 0.084 Uiso 0.453(8) 1 calc PR B 2
H8E H -0.0791 0.3248 0.6759 0.084 Uiso 0.453(8) 1 calc PR B 2
H8F H -0.1397 0.3728 0.6204 0.084 Uiso 0.453(8) 1 calc PR B 2
C9B C -0.1516(14) 0.2653(9) 0.5497(5) 0.063(4) Uiso 0.453(8) 1 d P B 2
H9D H -0.2285 0.3043 0.5449 0.095 Uiso 0.453(8) 1 calc PR B 2
H9E H -0.1780 0.2128 0.5295 0.095 Uiso 0.453(8) 1 calc PR B 2
H9F H -0.0768 0.2918 0.5359 0.095 Uiso 0.453(8) 1 calc PR B 2
C10B C -0.2293(14) 0.2057(9) 0.6282(6) 0.066(5) Uiso 0.453(8) 1 d P B 2
H10D H -0.3052 0.2455 0.6215 0.098 Uiso 0.453(8) 1 calc PR B 2
H10E H -0.2059 0.1932 0.6672 0.098 Uiso 0.453(8) 1 calc PR B 2
H10F H -0.2547 0.1531 0.6081 0.098 Uiso 0.453(8) 1 calc PR B 2
C11 C 0.2503(5) 0.0665(3) 0.54168(19) 0.0398(13) Uani 1 1 d . . .
C12 C 0.1981(6) 0.1153(4) 0.4891(2) 0.0638(18) Uani 1 1 d . . .
H12A H 0.1022 0.1028 0.4766 0.096 Uiso 1 1 calc R . .
H12B H 0.2489 0.0982 0.4611 0.096 Uiso 1 1 calc R . .
H12C H 0.2097 0.1763 0.4959 0.096 Uiso 1 1 calc R . .
C13 C 0.2257(6) -0.0277(3) 0.5298(2) 0.0522(15) Uani 1 1 d . . .
H13A H 0.2607 -0.0606 0.5626 0.078 Uiso 1 1 calc R . .
H13B H 0.2720 -0.0449 0.5004 0.078 Uiso 1 1 calc R . .
H13C H 0.1287 -0.0379 0.5188 0.078 Uiso 1 1 calc R . .
C14 C 0.4025(5) 0.0828(3) 0.5566(2) 0.0519(15) Uani 1 1 d . . .
H14A H 0.4186 0.1432 0.5646 0.078 Uiso 1 1 calc R . .
H14B H 0.4454 0.0665 0.5261 0.078 Uiso 1 1 calc R . .
H14C H 0.4409 0.0493 0.5888 0.078 Uiso 1 1 calc R . .
C15 C 0.3475(5) 0.1492(3) 0.7781(2) 0.0386(13) Uani 1 1 d . . .
H15A H 0.2913 0.1977 0.7854 0.046 Uiso 1 1 calc R . .
H15B H 0.4017 0.1307 0.8133 0.046 Uiso 1 1 calc R . .
C16 C 0.4414(5) 0.1787(3) 0.7421(2) 0.0369(13) Uani 1 1 d . . .
H16A H 0.4973 0.2253 0.7608 0.044 Uiso 1 1 calc R . .
H16B H 0.3868 0.2024 0.7084 0.044 Uiso 1 1 calc R . .
C17 C 0.6521(4) 0.0707(3) 0.78698(17) 0.0259(11) Uani 1 1 d . . .
C18 C 0.6060(5) 0.0042(3) 0.81499(18) 0.0288(11) Uani 1 1 d . . .
C19 C 0.6767(5) -0.0158(3) 0.86779(18) 0.0286(11) Uani 1 1 d . . .
C20 C 0.7959(4) 0.0269(3) 0.88593(18) 0.0290(11) Uani 1 1 d . . .
H20 H 0.8455 0.0127 0.9209 0.035 Uiso 1 1 calc R . .
C21 C 0.8490(5) 0.0896(3) 0.85650(18) 0.0288(11) Uani 1 1 d . . .
C22 C 0.7727(4) 0.1126(3) 0.80687(18) 0.0281(11) Uani 1 1 d . . .
H22 H 0.8025 0.1569 0.7863 0.034 Uiso 1 1 calc R . .
C23 C 0.9844(5) 0.1309(3) 0.8797(2) 0.0365(13) Uani 1 1 d . . .
C24 C 1.0244(5) 0.1967(3) 0.8409(2) 0.0543(16) Uani 1 1 d . . .
H24A H 1.0317 0.1693 0.8064 0.081 Uiso 1 1 calc R . .
H24B H 1.1116 0.2217 0.8571 0.081 Uiso 1 1 calc R . .
H24C H 0.9557 0.2413 0.8342 0.081 Uiso 1 1 calc R . .
C25 C 0.9788(5) 0.1728(4) 0.9338(2) 0.0591(17) Uani 1 1 d . . .
H25A H 0.9106 0.2178 0.9283 0.089 Uiso 1 1 calc R . .
H25B H 1.0671 0.1972 0.9489 0.089 Uiso 1 1 calc R . .
H25C H 0.9550 0.1304 0.9590 0.089 Uiso 1 1 calc R . .
C26 C 1.0947(5) 0.0632(3) 0.8892(2) 0.0471(14) Uani 1 1 d . . .
H26A H 1.0735 0.0211 0.9152 0.071 Uiso 1 1 calc R . .
H26B H 1.1816 0.0898 0.9039 0.071 Uiso 1 1 calc R . .
H26C H 1.0998 0.0352 0.8547 0.071 Uiso 1 1 calc R . .
C27 C 0.6211(5) -0.0827(3) 0.90229(19) 0.0377(13) Uani 1 1 d . . .
C28 C 0.6145(5) -0.1691(3) 0.8749(2) 0.0466(14) Uani 1 1 d . . .
H28A H 0.7049 -0.1856 0.8697 0.070 Uiso 1 1 calc R . .
H28B H 0.5538 -0.1662 0.8395 0.070 Uiso 1 1 calc R . .
H28C H 0.5806 -0.2112 0.8978 0.070 Uiso 1 1 calc R . .
C29 C 0.4796(5) -0.0560(3) 0.9100(2) 0.0486(15) Uani 1 1 d . . .
H29A H 0.4193 -0.0533 0.8745 0.073 Uiso 1 1 calc R . .
H29B H 0.4843 -0.0001 0.9273 0.073 Uiso 1 1 calc R . .
H29C H 0.4450 -0.0976 0.9330 0.073 Uiso 1 1 calc R . .
C30 C 0.7098(6) -0.0900(4) 0.9590(2) 0.0562(17) Uani 1 1 d . . .
H30A H 0.6671 -0.1286 0.9814 0.084 Uiso 1 1 calc R . .
H30B H 0.7202 -0.0339 0.9761 0.084 Uiso 1 1 calc R . .
H30C H 0.7986 -0.1122 0.9557 0.084 Uiso 1 1 calc R . .
C31 C 0.2609(5) -0.1358(3) 0.7328(2) 0.0425(14) Uani 1 1 d . . .
H31A H 0.1848 -0.1365 0.7021 0.064 Uiso 1 1 calc R . .
H31B H 0.2287 -0.1203 0.7660 0.064 Uiso 1 1 calc R . .
H31C H 0.3023 -0.1922 0.7372 0.064 Uiso 1 1 calc R . .
C32 C 0.5740(5) -0.1576(3) 0.6529(2) 0.0392(13) Uani 1 1 d . . .
C34 C 0.7743(5) -0.0773(3) 0.6913(2) 0.0449(14) Uani 1 1 d . . .
H34A H 0.7110 -0.0313 0.6978 0.054 Uiso 0.50 1 calc PR A 1
H34B H 0.7060 -0.0335 0.6963 0.054 Uiso 0.50 1 calc PR A 2
C35 C 0.8390(10) -0.1153(5) 0.7438(3) 0.136(4) Uani 1 1 d . A .
H35A H 0.7702 -0.1272 0.7657 0.204 Uiso 1 1 calc R . .
H35B H 0.9055 -0.0756 0.7634 0.204 Uiso 1 1 calc R . .
H35C H 0.8841 -0.1681 0.7371 0.204 Uiso 1 1 calc R . .
C36 C 0.8755(11) -0.0432(5) 0.6633(4) 0.153(4) Uani 1 1 d . A .
H36A H 0.9234 -0.0899 0.6494 0.230 Uiso 1 1 calc R . .
H36B H 0.9398 -0.0089 0.6886 0.230 Uiso 1 1 calc R . .
H36C H 0.8319 -0.0077 0.6329 0.230 Uiso 1 1 calc R . .
C37 C 0.5146(5) -0.2115(3) 0.6148(2) 0.0366(12) Uani 1 1 d . A .
C38 C 0.5899(6) -0.2576(3) 0.5777(2) 0.0539(16) Uani 1 1 d . . .
H38A H 0.6856 -0.2424 0.5867 0.081 Uiso 1 1 calc R A .
H38B H 0.5537 -0.2417 0.5400 0.081 Uiso 1 1 calc R . .
H38C H 0.5798 -0.3188 0.5822 0.081 Uiso 1 1 calc R . .
C39 C 0.3682(5) -0.2318(4) 0.6073(2) 0.0578(17) Uani 1 1 d . . .
H39A H 0.3568 -0.2920 0.6150 0.087 Uiso 1 1 calc R A .
H39B H 0.3248 -0.2195 0.5697 0.087 Uiso 1 1 calc R . .
H39C H 0.3265 -0.1973 0.6322 0.087 Uiso 1 1 calc R . .

loop_
_atom_site_aniso_label
_atom_site_aniso_U_11
_atom_site_aniso_U_22
_atom_site_aniso_U_33
_atom_site_aniso_U_23
_atom_site_aniso_U_13
_atom_site_aniso_U_12
Ti 0.0274(5) 0.0254(5) 0.0360(5) -0.0026(4) -0.0054(4) -0.0007(4)
S1 0.0338(7) 0.0318(7) 0.0302(7) -0.0018(5) -0.0028(6) 0.0010(6)
S2 0.0336(7) 0.0283(7) 0.0303(7) 0.0028(5) -0.0047(6) -0.0030(6)
O1 0.0311(19) 0.0341(19) 0.0305(19) -0.0055(15) -0.0073(15) 0.0076(15)
O2 0.0275(18) 0.0295(18) 0.0349(19) 0.0021(15) -0.0078(15) -0.0087(15)
O3 0.031(2) 0.033(2) 0.045(2) -0.0051(16) 0.0003(17) 0.0047(15)
C1 0.023(3) 0.027(3) 0.041(3) -0.004(2) -0.001(2) -0.003(2)
C2 0.024(3) 0.032(3) 0.032(3) -0.001(2) -0.003(2) -0.003(2)
C3 0.029(3) 0.031(3) 0.036(3) -0.007(2) 0.007(2) -0.004(2)
C4 0.031(3) 0.029(3) 0.030(3) -0.001(2) 0.000(2) 0.002(2)
C5 0.034(3) 0.034(3) 0.026(3) 0.003(2) 0.000(2) 0.000(2)
C6 0.031(3) 0.030(3) 0.031(3) -0.003(2) 0.002(2) -0.001(2)
C7 0.036(3) 0.038(3) 0.032(3) -0.003(2) 0.000(2) 0.004(2)
C11 0.045(3) 0.044(3) 0.029(3) -0.002(2) 0.005(3) 0.008(3)
C12 0.075(5) 0.079(5) 0.042(4) 0.016(3) 0.023(3) 0.026(4)
C13 0.064(4) 0.052(4) 0.038(3) -0.014(3) 0.002(3) 0.003(3)
C14 0.049(4) 0.051(4) 0.060(4) -0.011(3) 0.021(3) 0.004(3)
C15 0.034(3) 0.030(3) 0.045(3) -0.013(2) -0.011(3) 0.004(2)
C16 0.035(3) 0.022(3) 0.046(3) 0.000(2) -0.013(3) 0.000(2)
C17 0.028(3) 0.027(3) 0.020(2) 0.001(2) -0.003(2) 0.002(2)
C18 0.027(3) 0.027(3) 0.030(3) -0.003(2) -0.002(2) -0.001(2)
C19 0.029(3) 0.030(3) 0.024(3) 0.001(2) -0.001(2) 0.003(2)
C20 0.029(3) 0.032(3) 0.024(3) -0.001(2) -0.001(2) -0.001(2)
C21 0.028(3) 0.025(3) 0.031(3) -0.001(2) -0.002(2) 0.002(2)
C22 0.029(3) 0.025(3) 0.029(3) 0.003(2) 0.003(2) -0.001(2)
C23 0.025(3) 0.033(3) 0.048(3) 0.003(2) -0.005(2) -0.004(2)
C24 0.030(3) 0.042(3) 0.081(4) 0.011(3) -0.016(3) -0.013(3)
C25 0.043(4) 0.056(4) 0.071(4) -0.024(3) -0.009(3) -0.008(3)
C26 0.031(3) 0.044(3) 0.060(4) 0.006(3) -0.007(3) -0.005(2)
C27 0.037(3) 0.041(3) 0.031(3) 0.007(2) -0.003(2) -0.008(2)
C28 0.050(4) 0.036(3) 0.051(4) 0.012(3) 0.002(3) -0.006(3)
C29 0.047(3) 0.056(4) 0.046(3) 0.004(3) 0.014(3) -0.015(3)
C30 0.061(4) 0.068(4) 0.035(3) 0.023(3) -0.003(3) -0.021(3)
C31 0.035(3) 0.036(3) 0.052(4) -0.007(3) -0.004(3) -0.010(2)
C32 0.024(3) 0.029(3) 0.062(4) 0.006(3) 0.001(3) 0.003(2)
C34 0.024(3) 0.036(3) 0.073(4) -0.017(3) 0.005(3) -0.008(2)
C35 0.172(10) 0.128(8) 0.092(7) -0.016(6) -0.019(6) 0.076(7)
C36 0.218(12) 0.086(7) 0.181(10) -0.035(6) 0.105(9) -0.084(7)
C37 0.040(3) 0.028(3) 0.041(3) 0.005(2) 0.004(3) 0.000(2)
C38 0.051(4) 0.050(4) 0.063(4) -0.004(3) 0.015(3) 0.000(3)
C39 0.040(3) 0.070(4) 0.058(4) -0.019(3) -0.005(3) -0.005(3)

loop_
_atom_type_symbol
_atom_type_description
_atom_type_scat_dispersion_real
_atom_type_scat_dispersion_imag
_atom_type_scat_source
C C 0.0033 0.0016 'International Tables Vol C Tables 4.2.6.8 and 6.1.1.4'
H H 0.0000 0.0000 'International Tables Vol C Tables 4.2.6.8 and 6.1.1.4'
O O 0.0106 0.0060 'International Tables Vol C Tables 4.2.6.8 and 6.1.1.4'
S S 0.1246 0.1234 'International Tables Vol C Tables 4.2.6.8 and 6.1.1.4'
Ti Ti 0.2776 0.4457 'International Tables Vol C Tables 4.2.6.8 and 6.1.1.4'

loop_
_geom_angle_atom_site_label_1
_geom_angle_atom_site_label_2
_geom_angle_atom_site_label_3
_geom_angle
O3 Ti O1 96.56(14)
O3 Ti O2 101.96(14)
O1 Ti O2 152.80(14)
O3 Ti C31 99.72(18)
O1 Ti C31 100.50(17)
O2 Ti C31 95.84(17)
O3 Ti S1 172.95(11)
O1 Ti S1 76.57(10)
O2 Ti S1 83.98(10)
C31 Ti S1 83.29(14)
O3 Ti S2 98.50(11)
O1 Ti S2 83.13(10)
O2 Ti S2 74.63(10)
C31 Ti S2 160.87(15)
S1 Ti S2 79.28(4)
C2 S1 C15 103.0(2)
C2 S1 Ti 95.12(17)
C15 S1 Ti 103.21(16)
C17 S2 C16 102.0(2)
C17 S2 Ti 92.76(15)
C16 S2 Ti 103.51(16)
C1 O1 Ti 133.0(3)
C18 O2 Ti 132.9(3)
C32 O3 Ti 163.9(3)
C32 O4A C34 115.4(7)
C32 O4B C34 118.2(7)
O1 C1 C2 118.3(4)
O1 C1 C6 121.9(4)
C2 C1 C6 119.7(4)
C3 C2 C1 121.2(4)
C3 C2 S1 122.2(4)
C1 C2 S1 116.6(4)
C4 C3 C2 120.7(4)
C4 C3 H3 119.6
C2 C3 H3 119.6
C3 C4 C5 116.4(4)
C3 C4 C7 121.9(4)
C5 C4 C7 121.6(4)
C6 C5 C4 125.4(4)
C6 C5 H5 117.3
C4 C5 H5 117.3
C5 C6 C1 116.0(4)
C5 C6 C11 123.0(4)
C1 C6 C11 121.0(4)
C9B C7 C8A 132.5(7)
C9B C7 C8B 105.8(8)
C8A C7 C8B 64.1(6)
C9B C7 C10A 46.7(6)
C8A C7 C10A 108.3(6)
C8B C7 C10A 138.1(7)
C9B C7 C4 114.1(6)
C8A C7 C4 112.6(5)
C8B C7 C4 111.4(6)
C10A C7 C4 109.3(5)
C9B C7 C10B 106.7(8)
C8A C7 C10B 47.9(6)
C8B C7 C10B 109.6(8)
C10A C7 C10B 64.7(7)
C4 C7 C10B 109.2(6)
C9B C7 C9A 63.7(6)
C8A C7 C9A 108.9(6)
C8B C7 C9A 47.7(6)
C10A C7 C9A 109.2(6)
C4 C7 C9A 108.4(5)
C10B C7 C9A 141.5(7)
C7 C8A H8A 109.5
C7 C8A H8B 109.5
C7 C8A H8C 109.5
C7 C9A H9A1 109.5
C7 C9A H9A2 109.5
C7 C9A H9A3 109.5
C7 C10A H10A 109.5
C7 C10A H10B 109.5
C7 C10A H10C 109.5
C7 C8B H8D 109.5
C7 C8B H8E 109.5
H8D C8B H8E 109.5
C7 C8B H8F 109.5
H8D C8B H8F 109.5
H8E C8B H8F 109.5
C7 C9B H9D 109.5
C7 C9B H9E 109.5
H9D C9B H9E 109.5
C7 C9B H9F 109.5
H9D C9B H9F 109.5
H9E C9B H9F 109.5
C7 C10B H10D 109.5
C7 C10B H10E 109.5
H10D C10B H10E 109.5
C7 C10B H10F 109.5
H10D C10B H10F 109.5
H10E C10B H10F 109.5
C13 C11 C6 111.0(4)
C13 C11 C12 107.7(4)
C6 C11 C12 111.6(4)
C13 C11 C14 109.3(4)
C6 C11 C14 110.0(4)
C12 C11 C14 107.1(5)
C11 C12 H12A 109.5
C11 C12 H12B 109.5
H12A C12 H12B 109.5
C11 C12 H12C 109.5
H12A C12 H12C 109.5
H12B C12 H12C 109.5
C11 C13 H13A 109.5
C11 C13 H13B 109.5
H13A C13 H13B 109.5
C11 C13 H13C 109.5
H13A C13 H13C 109.5
H13B C13 H13C 109.5
C11 C14 H14A 109.5
C11 C14 H14B 109.5
H14A C14 H14B 109.5
C11 C14 H14C 109.5
H14A C14 H14C 109.5
H14B C14 H14C 109.5
C16 C15 S1 114.2(3)
C16 C15 H15A 108.7
S1 C15 H15A 108.7
C16 C15 H15B 108.7
S1 C15 H15B 108.7
H15A C15 H15B 107.6
C15 C16 S2 115.8(3)
C15 C16 H16A 108.3
S2 C16 H16A 108.3
C15 C16 H16B 108.3
S2 C16 H16B 108.3
H16A C16 H16B 107.4
C18 C17 C22 122.0(4)
C18 C17 S2 117.1(3)
C22 C17 S2 120.9(3)
O2 C18 C17 119.0(4)
O2 C18 C19 122.3(4)
C17 C18 C19 118.7(4)
C20 C19 C18 117.1(4)
C20 C19 C27 122.6(4)
C18 C19 C27 120.3(4)
C19 C20 C21 124.6(4)
C19 C20 H20 117.7
C21 C20 H20 117.7
C22 C21 C20 117.1(4)
C22 C21 C23 122.6(4)
C20 C21 C23 120.3(4)
C21 C22 C17 120.0(4)
C21 C22 H22 120.0
C17 C22 H22 120.0
C25 C23 C24 109.3(4)
C25 C23 C21 110.2(4)
C24 C23 C21 111.9(4)
C25 C23 C26 108.2(4)
C24 C23 C26 107.6(4)
C21 C23 C26 109.6(4)
C23 C24 H24A 109.5
C23 C24 H24B 109.5
H24A C24 H24B 109.5
C23 C24 H24C 109.5
H24A C24 H24C 109.5
H24B C24 H24C 109.5
C23 C25 H25A 109.5
C23 C25 H25B 109.5
H25A C25 H25B 109.5
C23 C25 H25C 109.5
H25A C25 H25C 109.5
H25B C25 H25C 109.5
C23 C26 H26A 109.5
C23 C26 H26B 109.5
H26A C26 H26B 109.5
C23 C26 H26C 109.5
H26A C26 H26C 109.5
H26B C26 H26C 109.5
C28 C27 C19 110.6(4)
C28 C27 C29 109.8(4)
C19 C27 C29 109.2(4)
C28 C27 C30 108.5(4)
C19 C27 C30 111.2(4)
C29 C27 C30 107.5(4)
C27 C28 H28A 109.5
C27 C28 H28B 109.5
H28A C28 H28B 109.5
C27 C28 H28C 109.5
H28A C28 H28C 109.5
H28B C28 H28C 109.5
C27 C29 H29A 109.5
C27 C29 H29B 109.5
H29A C29 H29B 109.5
C27 C29 H29C 109.5
H29A C29 H29C 109.5
H29B C29 H29C 109.5
C27 C30 H30A 109.5
C27 C30 H30B 109.5
H30A C30 H30B 109.5
C27 C30 H30C 109.5
H30A C30 H30C 109.5
H30B C30 H30C 109.5
Ti C31 H31A 109.5
Ti C31 H31B 109.5
H31A C31 H31B 109.5
Ti C31 H31C 109.5
H31A C31 H31C 109.5
H31B C31 H31C 109.5
C37 C32 O3 125.9(5)
C37 C32 O4B 124.3(6)
O3 C32 O4B 107.0(6)
C37 C32 O4A 114.9(6)
O3 C32 O4A 118.4(5)
O4B C32 O4A 29.5(4)
O4B C34 C36 119.2(7)
O4B C34 O4A 28.6(4)
C36 C34 O4A 98.8(6)
O4B C34 C35 90.4(8)
C36 C34 C35 110.3(7)
O4A C34 C35 117.5(7)
O4B C34 H34A 115.3
C36 C34 H34A 109.9
O4A C34 H34A 109.9
C35 C34 H34A 109.9
O4B C34 H34B 111.7
C36 C34 H34B 111.7
O4A C34 H34B 106.1
C35 C34 H34B 111.7
H34A C34 H34B 3.8
C34 C35 H35A 109.5
C34 C35 H35B 109.5
H35A C35 H35B 109.5
C34 C35 H35C 109.5
H35A C35 H35C 109.5
H35B C35 H35C 109.5
C34 C36 H36A 109.5
C34 C36 H36B 109.5
H36A C36 H36B 109.5
C34 C36 H36C 109.5
H36A C36 H36C 109.5
H36B C36 H36C 109.5
C32 C37 C39 122.1(5)
C32 C37 C38 122.8(5)
C39 C37 C38 115.2(5)
C37 C38 H38A 109.5
C37 C38 H38B 109.5
H38A C38 H38B 109.5
C37 C38 H38C 109.5
H38A C38 H38C 109.5
H38B C38 H38C 109.5
C37 C39 H39A 109.5
C37 C39 H39B 109.5
H39A C39 H39B 109.5
C37 C39 H39C 109.5
H39A C39 H39C 109.5
H39B C39 H39C 109.5

loop_
_geom_bond_atom_site_label_1
_geom_bond_atom_site_label_2
_geom_bond_distance
Ti O3 1.798(3)
Ti O1 1.879(3)
Ti O2 1.892(3)
Ti C31 2.095(5)
Ti S1 2.6389(15)
Ti S2 2.7327(14)
S1 C2 1.771(5)
S1 C15 1.822(5)
S2 C17 1.776(4)
S2 C16 1.815(5)
O1 C1 1.353(5)
O2 C18 1.347(5)
O3 C32 1.344(6)
O4A C32 1.408(8)
O4A C34 1.463(8)
O4B C32 1.400(9)
O4B C34 1.429(9)
C1 C2 1.397(6)
C1 C6 1.404(6)
C2 C3 1.387(6)
C3 C4 1.380(6)
C3 H3 0.9500
C4 C5 1.392(6)
C4 C7 1.530(6)
C5 C6 1.391(6)
C5 H5 0.9500
C6 C11 1.529(6)
C7 C9B 1.508(13)
C7 C8A 1.515(10)
C7 C8B 1.520(13)
C7 C10A 1.527(10)
C7 C10B 1.530(14)
C7 C9A 1.531(11)
C8A H8A 0.9800
C8A H8B 0.9800
C8A H8C 0.9800
C9A H9A1 0.9800
C9A H9A2 0.9800
C9A H9A3 0.9800
C10A H10A 0.9800
C10A H10B 0.9800
C10A H10C 0.9800
C8B H8D 0.9800
C8B H8E 0.9800
C8B H8F 0.9800
C9B H9D 0.9800
C9B H9E 0.9800
C9B H9F 0.9800
C10B H10D 0.9800
C10B H10E 0.9800
C10B H10F 0.9800
C11 C13 1.525(7)
C11 C12 1.532(7)
C11 C14 1.534(7)
C12 H12A 0.9800
C12 H12B 0.9800
C12 H12C 0.9800
C13 H13A 0.9800
C13 H13B 0.9800
C13 H13C 0.9800
C14 H14A 0.9800
C14 H14B 0.9800
C14 H14C 0.9800
C15 C16 1.499(7)
C15 H15A 0.9900
C15 H15B 0.9900
C16 H16A 0.9900
C16 H16B 0.9900
C17 C18 1.390(6)
C17 C22 1.392(6)
C18 C19 1.416(6)
C19 C20 1.380(6)
C19 C27 1.534(6)
C20 C21 1.398(6)
C20 H20 0.9500
C21 C22 1.382(6)
C21 C23 1.527(6)
C22 H22 0.9500
C23 C25 1.518(7)
C23 C24 1.526(7)
C23 C26 1.529(6)
C24 H24A 0.9800
C24 H24B 0.9800
C24 H24C 0.9800
C25 H25A 0.9800
C25 H25B 0.9800
C25 H25C 0.9800
C26 H26A 0.9800
C26 H26B 0.9800
C26 H26C 0.9800
C27 C28 1.522(7)
C27 C29 1.534(7)
C27 C30 1.535(6)
C28 H28A 0.9800
C28 H28B 0.9800
C28 H28C 0.9800
C29 H29A 0.9800
C29 H29B 0.9800
C29 H29C 0.9800
C30 H30A 0.9800
C30 H30B 0.9800
C30 H30C 0.9800
C31 H31A 0.9800
C31 H31B 0.9800
C31 H31C 0.9800
C32 C37 1.334(7)
C34 C36 1.446(9)
C34 C35 1.480(8)
C34 H34A 1.0000
C34 H34B 1.0000
C35 H35A 0.9800
C35 H35B 0.9800
C35 H35C 0.9800
C36 H36A 0.9800
C36 H36B 0.9800
C36 H36C 0.9800
C37 C39 1.489(7)
C37 C38 1.493(7)
C38 H38A 0.9800
C38 H38B 0.9800
C38 H38C 0.9800
C39 H39A 0.9800
C39 H39B 0.9800
C39 H39C 0.9800

loop_
_geom_torsion_atom_site_label_1
_geom_torsion_atom_site_label_2
_geom_torsion_atom_site_label_3
_geom_torsion_atom_site_label_4
_geom_torsion
O3 Ti S1 C2 12.2(9)
O1 Ti S1 C2 -0.98(18)
O2 Ti S1 C2 159.87(18)
C31 Ti S1 C2 -103.5(2)
S2 Ti S1 C2 84.43(15)
O3 Ti S1 C15 -92.5(9)
O1 Ti S1 C15 -105.7(2)
O2 Ti S1 C15 55.2(2)
C31 Ti S1 C15 151.8(2)
S2 Ti S1 C15 -20.24(18)
O3 Ti S2 C17 -86.13(18)
O1 Ti S2 C17 178.22(18)
O2 Ti S2 C17 14.02(18)
C31 Ti S2 C17 76.0(5)
S1 Ti S2 C17 100.66(15)
O3 Ti S2 C16 170.80(19)
O1 Ti S2 C16 75.16(19)
O2 Ti S2 C16 -89.05(19)
C31 Ti S2 C16 -27.1(5)
S1 Ti S2 C16 -2.41(16)
O3 Ti O1 C1 -173.0(4)
O2 Ti O1 C1 -40.1(6)
C31 Ti O1 C1 85.8(4)
S1 Ti O1 C1 5.4(4)
S2 Ti O1 C1 -75.2(4)
O3 Ti O2 C18 76.8(4)
O1 Ti O2 C18 -55.0(5)
C31 Ti O2 C18 178.1(4)
S1 Ti O2 C18 -99.3(4)
S2 Ti O2 C18 -18.8(4)
O1 Ti O3 C32 -4.0(11)
O2 Ti O3 C32 -164.0(11)
C31 Ti O3 C32 97.8(11)
S1 Ti O3 C32 -16.9(18)
S2 Ti O3 C32 -88.0(11)
Ti O1 C1 C2 -8.8(6)
Ti O1 C1 C6 171.8(3)
O1 C1 C2 C3 -172.9(4)
C6 C1 C2 C3 6.6(7)
O1 C1 C2 S1 6.1(6)
C6 C1 C2 S1 -174.5(3)
C15 S1 C2 C3 -78.5(4)
Ti S1 C2 C3 176.6(4)
C15 S1 C2 C1 102.5(4)
Ti S1 C2 C1 -2.3(4)
C1 C2 C3 C4 -0.6(7)
S1 C2 C3 C4 -179.5(4)
C2 C3 C4 C5 -4.4(7)
C2 C3 C4 C7 176.7(4)
C3 C4 C5 C6 3.6(7)
C7 C4 C5 C6 -177.4(4)
C4 C5 C6 C1 2.1(7)
C4 C5 C6 C11 -177.8(4)
O1 C1 C6 C5 172.3(4)
C2 C1 C6 C5 -7.1(6)
O1 C1 C6 C11 -7.8(7)
C2 C1 C6 C11 172.8(4)
C3 C4 C7 C9B -178.8(7)
C5 C4 C7 C9B 2.3(9)
C3 C4 C7 C8A -8.2(8)
C5 C4 C7 C8A 172.9(6)
C3 C4 C7 C8B 61.6(8)
C5 C4 C7 C8B -117.3(7)
C3 C4 C7 C10A -128.6(6)
C5 C4 C7 C10A 52.5(7)
C3 C4 C7 C10B -59.5(8)
C5 C4 C7 C10B 121.6(7)
C3 C4 C7 C9A 112.4(6)
C5 C4 C7 C9A -66.5(7)
C5 C6 C11 C13 -114.7(5)
C1 C6 C11 C13 65.5(6)
C5 C6 C11 C12 5.5(7)
C1 C6 C11 C12 -174.3(5)
C5 C6 C11 C14 124.2(5)
C1 C6 C11 C14 -55.6(6)
C2 S1 C15 C16 -49.7(4)
Ti S1 C15 C16 48.8(4)
S1 C15 C16 S2 -57.9(4)
C17 S2 C16 C15 -63.3(4)
Ti S2 C16 C15 32.6(4)
C16 S2 C17 C18 91.0(4)
Ti S2 C17 C18 -13.4(4)
C16 S2 C17 C22 -90.9(4)
Ti S2 C17 C22 164.7(4)
Ti O2 C18 C17 15.3(6)
Ti O2 C18 C19 -164.0(3)
C22 C17 C18 O2 -172.9(4)
S2 C17 C18 O2 5.2(6)
C22 C17 C18 C19 6.5(7)
S2 C17 C18 C19 -175.4(3)
O2 C18 C19 C20 172.8(4)
C17 C18 C19 C20 -6.5(7)
O2 C18 C19 C27 -6.8(7)
C17 C18 C19 C27 173.8(4)
C18 C19 C20 C21 1.9(7)
C27 C19 C20 C21 -178.5(4)
C19 C20 C21 C22 3.0(7)
C19 C20 C21 C23 -178.0(4)
C20 C21 C22 C17 -3.2(7)
C23 C21 C22 C17 177.8(4)
C18 C17 C22 C21 -1.5(7)
S2 C17 C22 C21 -179.5(3)
C22 C21 C23 C25 120.0(5)
C20 C21 C23 C25 -58.9(6)
C22 C21 C23 C24 -1.8(7)
C20 C21 C23 C24 179.3(4)
C22 C21 C23 C26 -121.1(5)
C20 C21 C23 C26 60.0(6)
C20 C19 C27 C28 -117.0(5)
C18 C19 C27 C28 62.6(6)
C20 C19 C27 C29 122.1(5)
C18 C19 C27 C29 -58.3(6)
C20 C19 C27 C30 3.7(7)
C18 C19 C27 C30 -176.7(4)
Ti O3 C32 C37 -59.6(14)
Ti O3 C32 O4B 139.0(11)
Ti O3 C32 O4A 109.4(12)
C34 O4B C32 C37 148.3(8)
C34 O4B C32 O3 -50.0(12)
C34 O4B C32 O4A 68.2(12)
C34 O4A C32 C37 -178.5(7)
C34 O4A C32 O3 11.2(11)
C34 O4A C32 O4B -62.3(11)
C32 O4B C34 C36 -115.7(10)
C32 O4B C34 O4A -66.8(12)
C32 O4B C34 C35 130.7(11)
C32 O4A C34 O4B 63.2(11)
C32 O4A C34 C36 -158.5(9)
C32 O4A C34 C35 83.0(9)
O3 C32 C37 C39 -0.6(8)
O4B C32 C37 C39 157.7(9)
O4A C32 C37 C39 -170.0(7)
O3 C32 C37 C38 -178.8(5)
O4B C32 C37 C38 -20.5(11)
O4A C32 C37 C38 11.8(8)
